data_4070306
loop_
_publ_author_name
'Nakajima, Yumiko'
'Hou, Zhaomin'

_publ_section_title
;
 Rare-Earth-Metal/Platinum Heterobinuclear Complexes Containing Reactive
 Ln-alkyl groups (Ln = Y, Lu): Synthesis, Structural Characterization, and
 Reactivity
;
_journal_issue 24
_journal_name_full Organometallics
_journal_page_first 6861
_journal_paper_doi 10.1021/om900702y
_journal_volume 28
_journal_year 2009
_chemical_formula_sum 'C30 H36 P2 Pt Si'
_chemical_formula_weight 681.71
_chemical_name_systematic
;
 ?
;
_space_group_IT_number 60
_symmetry_cell_setting orthorhombic
_symmetry_space_group_name_Hall '-P 2n 2ab'
_symmetry_space_group_name_H-M 'P b c n'
_atom_sites_solution_hydrogens geom
_atom_sites_solution_primary direct
_atom_sites_solution_secondary difmap
_audit_creation_method SHELXL-97
_cell_angle_alpha 90.00
_cell_angle_beta 90.00
_cell_angle_gamma 90.00
_cell_formula_units_Z 4
_cell_length_a 11.3220(14)
_cell_length_b 17.025(2)
_cell_length_c 14.8474(19)
_cell_measurement_reflns_used 25
_cell_measurement_temperature 298(2)
_cell_measurement_theta_max 18
_cell_measurement_theta_min 12
_cell_volume 2861.9(6)
_computing_cell_refinement CrystalClear
_computing_data_collection 'Rigaku AFC-8'
_computing_data_reduction CrystalClear
_computing_molecular_graphics 'ORTEX (P.McArdle, 1995)'
_computing_publication_material SHELXTL-98
_computing_structure_refinement SHELXTL-98
_computing_structure_solution 'SHELXS-97 (Sheldrick, 1990)'
_diffrn_ambient_temperature 298(2)
_diffrn_measured_fraction_theta_full 0.998
_diffrn_measured_fraction_theta_max 0.998
_diffrn_measurement_device_type 'CCD area detector'
_diffrn_measurement_method 'scintillation counter'
_diffrn_radiation_monochromator graphite
_diffrn_radiation_source 'fine-focus sealed tube'
_diffrn_radiation_type MoK\a
_diffrn_radiation_wavelength 0.71069
_diffrn_reflns_av_R_equivalents 0.0508
_diffrn_reflns_av_sigmaI/netI 0.0186
_diffrn_reflns_limit_h_max 15
_diffrn_reflns_limit_h_min -15
_diffrn_reflns_limit_k_max 23
_diffrn_reflns_limit_k_min -23
_diffrn_reflns_limit_l_max 20
_diffrn_reflns_limit_l_min -20
_diffrn_reflns_number 69263
_diffrn_reflns_theta_full 30.03
_diffrn_reflns_theta_max 30.03
_diffrn_reflns_theta_min 2.16
_exptl_absorpt_coefficient_mu 5.073
_exptl_absorpt_correction_T_max 0.8578
_exptl_absorpt_correction_T_min 0.8013
_exptl_absorpt_correction_type numerical
_exptl_absorpt_process_details
'Multi-scan Higashi, T. (1999). Numabs - Numerical Absorption Correction, Rigaku Corporation, Tokyo, Japan (1999).'
_exptl_crystal_colour colorless
_exptl_crystal_density_diffrn 1.582
_exptl_crystal_density_method 'not measured'
_exptl_crystal_description Parallelepiped
_exptl_crystal_F_000 1352
_exptl_crystal_size_max 0.08
_exptl_crystal_size_mid 0.07
_exptl_crystal_size_min 0.06
_refine_diff_density_max 3.585
_refine_diff_density_min -1.844
_refine_diff_density_rms 0.138
_refine_ls_extinction_method none
_refine_ls_goodness_of_fit_ref 1.196
_refine_ls_hydrogen_treatment constr
_refine_ls_matrix_type full
_refine_ls_number_parameters 157
_refine_ls_number_reflns 4180
_refine_ls_number_restraints 0
_refine_ls_restrained_S_all 1.196
_refine_ls_R_factor_all 0.0681
_refine_ls_R_factor_gt 0.0565
_refine_ls_shift/su_max 0.001
_refine_ls_shift/su_mean 0.000
_refine_ls_structure_factor_coef Fsqd
_refine_ls_weighting_details 'calc w=1/[\s^2^(Fo^2^)+(0.0488P)^2^+9.7849P] where P=(Fo^2^+2Fc^2^)/3'
_refine_ls_weighting_scheme calc
_refine_ls_wR_factor_gt 0.1227
_refine_ls_wR_factor_ref 0.1295
_reflns_number_gt 3452
_reflns_number_total 4180
_reflns_threshold_expression >2sigma(I)
_cod_data_source_file om900702y_si_004.cif
_cod_data_source_block shelxl
_cod_depositor_comments
;
The following automatic conversions were performed:

'_exptl_absorpt_correction_type' value 'Numerical' changed to
'numerical' according to
/home/saulius/struct/CIF-dictionaries/cif_core.dic dictionary named
'cif_core.dic' version 2.4.2 from 2011-04-26.

Automatic conversion script
Id: cif_fix_values 1715 2011-07-08 13:25:40Z adriana 

The following automatic conversions were performed:

'_symmetry_cell_setting' tag value 'Orthorombic' was replaced with
'orthorhombic' value as specified in the replacement file
'/home/robertas/cod-tools/perl-scripts/inputs/replacement_values.lst'.

Automatic conversion script
Id: cif_fix_values 3143 2015-03-26 13:38:13Z robertas 
;
_cod_original_cell_volume 2862.0(6)
_cod_original_sg_symbol_H-M Pbcn
_cod_database_code 4070306

loop_
_symmetry_equiv_pos_as_xyz
'x, y, z'
'-x+1/2, -y+1/2, z+1/2'
'-x, y, -z+1/2'
'x+1/2, -y+1/2, -z'
'-x, -y, -z'
'x-1/2, y-1/2, -z-1/2'
'x, -y, z-1/2'
'-x-1/2, y-1/2, z'

loop_
_atom_site_label
_atom_site_type_symbol
_atom_site_fract_x
_atom_site_fract_y
_atom_site_fract_z
_atom_site_U_iso_or_equiv
_atom_site_adp_type
_atom_site_occupancy
_atom_site_symmetry_multiplicity
_atom_site_calc_flag
_atom_site_refinement_flags
Pt1 Pt 0.0000 0.214182(16) 0.2500 0.03753(11) Uani 1 2 d S
P1 P 0.14468(12) 0.12375(9) 0.22270(10) 0.0401(3) Uani 1 1 d .
Si1 Si 0.0000 -0.03352(14) 0.2500 0.0472(5) Uani 1 2 d S
C1 C 0.1212(6) 0.3048(4) 0.2270(5) 0.0576(16) Uani 1 1 d .
H1A H 0.1278 0.3141 0.1634 0.086 Uiso 1 1 calc R
H1B H 0.1970 0.2901 0.2506 0.086 Uiso 1 1 calc R
H1C H 0.0945 0.3518 0.2563 0.086 Uiso 1 1 calc R
C2 C 0.0968(5) 0.0297(3) 0.1768(4) 0.0482(13) Uani 1 1 d .
H2A H 0.1668 -0.0004 0.1615 0.058 Uiso 1 1 calc R
H2B H 0.0548 0.0399 0.1211 0.058 Uiso 1 1 calc R
C3 C 0.0856(7) -0.0972(5) 0.3277(6) 0.080(2) Uani 1 1 d .
H3A H 0.0334 -0.1339 0.3563 0.121 Uiso 1 1 calc R
H3B H 0.1232 -0.0654 0.3727 0.121 Uiso 1 1 calc R
H3C H 0.1446 -0.1254 0.2942 0.121 Uiso 1 1 calc R
C4 C 0.2287(5) 0.0925(3) 0.3212(4) 0.0451(12) Uani 1 1 d .
C5 C 0.3174(6) 0.0353(4) 0.3173(5) 0.0601(16) Uani 1 1 d .
H5 H 0.3405 0.0151 0.2619 0.072 Uiso 1 1 calc R
C6 C 0.3705(6) 0.0091(5) 0.3949(6) 0.077(2) Uani 1 1 d .
H6 H 0.4293 -0.0290 0.3919 0.092 Uiso 1 1 calc R
C7 C 0.3370(7) 0.0391(6) 0.4771(6) 0.082(3) Uani 1 1 d .
H7 H 0.3726 0.0204 0.5293 0.098 Uiso 1 1 calc R
C8 C 0.2528(7) 0.0954(5) 0.4833(5) 0.077(2) Uani 1 1 d .
H8 H 0.2321 0.1162 0.5390 0.093 Uiso 1 1 calc R
C9 C 0.1971(6) 0.1220(4) 0.4047(4) 0.0562(15) Uani 1 1 d .
H9 H 0.1383 0.1600 0.4086 0.067 Uiso 1 1 calc R
C10 C 0.2576(5) 0.1536(3) 0.1411(4) 0.0445(12) Uani 1 1 d .
C11 C 0.2249(7) 0.1614(4) 0.0520(4) 0.0616(17) Uani 1 1 d .
H11 H 0.1472 0.1511 0.0353 0.074 Uiso 1 1 calc R
C12 C 0.3053(8) 0.1841(5) -0.0126(5) 0.074(2) Uani 1 1 d .
H12 H 0.2815 0.1891 -0.0722 0.088 Uiso 1 1 calc R
C13 C 0.4190(8) 0.1992(4) 0.0105(6) 0.072(2) Uani 1 1 d .
H13 H 0.4734 0.2133 -0.0335 0.086 Uiso 1 1 calc R
C14 C 0.4530(7) 0.1940(5) 0.0975(7) 0.079(2) Uani 1 1 d .
H14 H 0.5306 0.2054 0.1133 0.095 Uiso 1 1 calc R
C15 C 0.3723(6) 0.1713(5) 0.1640(5) 0.0671(19) Uani 1 1 d .
H15 H 0.3963 0.1683 0.2238 0.080 Uiso 1 1 calc R

loop_
_atom_site_aniso_label
_atom_site_aniso_U_11
_atom_site_aniso_U_22
_atom_site_aniso_U_33
_atom_site_aniso_U_23
_atom_site_aniso_U_13
_atom_site_aniso_U_12
Pt1 0.03595(16) 0.04165(17) 0.03499(16) 0.000 -0.00346(11) 0.000
P1 0.0328(6) 0.0468(7) 0.0408(6) -0.0043(6) -0.0018(5) -0.0026(6)
Si1 0.0360(10) 0.0385(11) 0.0671(15) 0.000 -0.0018(9) 0.000
C1 0.057(4) 0.043(3) 0.073(4) -0.008(3) 0.004(3) -0.020(3)
C2 0.043(3) 0.049(3) 0.052(3) -0.013(3) -0.001(2) -0.003(2)
C3 0.064(5) 0.063(4) 0.114(7) 0.028(4) -0.001(5) 0.016(4)
C4 0.039(3) 0.048(3) 0.048(3) 0.002(2) -0.009(2) -0.006(2)
C5 0.048(3) 0.060(4) 0.072(4) 0.000(3) -0.011(3) -0.001(3)
C6 0.051(4) 0.080(5) 0.098(6) 0.021(5) -0.025(4) 0.006(4)
C7 0.063(5) 0.106(7) 0.075(5) 0.032(5) -0.031(4) -0.013(5)
C8 0.072(5) 0.113(7) 0.047(4) 0.015(4) -0.014(3) -0.017(5)
C9 0.052(3) 0.072(4) 0.045(3) 0.001(3) -0.007(3) -0.005(3)
C10 0.040(3) 0.048(3) 0.045(3) -0.002(2) 0.003(2) 0.000(2)
C11 0.066(4) 0.067(4) 0.052(4) 0.005(3) -0.004(3) -0.016(3)
C12 0.099(6) 0.078(5) 0.045(4) 0.003(3) 0.006(4) -0.019(5)
C13 0.074(5) 0.068(5) 0.073(5) 0.014(4) 0.029(4) 0.007(4)
C14 0.037(3) 0.098(6) 0.101(7) 0.027(5) 0.007(4) -0.003(4)
C15 0.044(3) 0.096(6) 0.061(4) 0.016(4) -0.002(3) -0.015(4)

loop_
_atom_type_symbol
_atom_type_description
_atom_type_scat_dispersion_real
_atom_type_scat_dispersion_imag
_atom_type_scat_source
C C 0.0033 0.0016 'International Tables Vol C Tables 4.2.6.8 and 6.1.1.4'
H H 0.0000 0.0000 'International Tables Vol C Tables 4.2.6.8 and 6.1.1.4'
Si Si 0.0817 0.0704 'International Tables Vol C Tables 4.2.6.8 and 6.1.1.4'
P P 0.1023 0.0942 'International Tables Vol C Tables 4.2.6.8 and 6.1.1.4'
Pt Pt -1.7033 8.3905 'International Tables Vol C Tables 4.2.6.8 and 6.1.1.4'

loop_
_geom_angle_atom_site_label_1
_geom_angle_atom_site_label_2
_geom_angle_atom_site_label_3
_geom_angle
_geom_angle_site_symmetry_1
_geom_angle_site_symmetry_3
C1 Pt1 C1 85.0(4) . 3
C1 Pt1 P1 174.9(2) . 3
C1 Pt1 P1 89.9(2) 3 3
C1 Pt1 P1 89.9(2) . .
C1 Pt1 P1 174.9(2) 3 .
P1 Pt1 P1 95.24(7) 3 .
C2 P1 C4 101.4(3) . .
C2 P1 C10 101.7(3) . .
C4 P1 C10 104.3(3) . .
C2 P1 Pt1 116.4(2) . .
C4 P1 Pt1 115.4(2) . .
C10 P1 Pt1 115.5(2) . .
C3 Si1 C3 108.5(6) 3 .
C3 Si1 C2 106.2(3) 3 .
C3 Si1 C2 112.9(3) . .
C3 Si1 C2 112.9(3) 3 3
C3 Si1 C2 106.2(3) . 3
C2 Si1 C2 110.2(4) . 3
P1 C2 Si1 117.3(3) . .
C9 C4 C5 118.4(6) . .
C9 C4 P1 118.5(5) . .
C5 C4 P1 122.9(5) . .
C6 C5 C4 120.3(7) . .
C5 C6 C7 120.1(8) . .
C8 C7 C6 121.1(7) . .
C7 C8 C9 119.3(8) . .
C4 C9 C8 120.8(7) . .
C15 C10 C11 117.9(6) . .
C15 C10 P1 123.8(5) . .
C11 C10 P1 118.2(5) . .
C12 C11 C10 121.1(7) . .
C13 C12 C11 120.3(7) . .
C14 C13 C12 120.0(7) . .
C13 C14 C15 120.4(8) . .
C10 C15 C14 120.2(7) . .

loop_
_geom_bond_atom_site_label_1
_geom_bond_atom_site_label_2
_geom_bond_distance
_geom_bond_site_symmetry_2
Pt1 C1 2.093(6) .
Pt1 C1 2.093(6) 3
Pt1 P1 2.2844(15) 3
Pt1 P1 2.2844(15) .
P1 C2 1.823(6) .
P1 C4 1.824(6) .
P1 C10 1.833(6) .
Si1 C3 1.857(7) 3
Si1 C3 1.857(7) .
Si1 C2 1.882(6) .
Si1 C2 1.882(6) 3
C4 C9 1.384(8) .
C4 C5 1.399(9) .
C5 C6 1.376(10) .
C6 C7 1.376(12) .
C7 C8 1.356(12) .
C8 C9 1.401(9) .
C10 C15 1.376(8) .
C10 C11 1.380(8) .
C11 C12 1.377(10) .
C12 C13 1.357(12) .
C13 C14 1.351(12) .
C14 C15 1.399(10) .

loop_
_geom_torsion_atom_site_label_1
_geom_torsion_atom_site_label_2
_geom_torsion_atom_site_label_3
_geom_torsion_atom_site_label_4
_geom_torsion
_geom_torsion_site_symmetry_1
C1 Pt1 P1 C2 -150.9(3) .
C1 Pt1 P1 C2 -152(2) 3
P1 Pt1 P1 C2 29.0(2) 3
C1 Pt1 P1 C4 90.3(3) .
C1 Pt1 P1 C4 90(2) 3
P1 Pt1 P1 C4 -89.7(2) 3
C1 Pt1 P1 C10 -31.6(3) .
C1 Pt1 P1 C10 -32(2) 3
P1 Pt1 P1 C10 148.3(2) 3
C4 P1 C2 Si1 61.3(4) .
C10 P1 C2 Si1 168.8(3) .
Pt1 P1 C2 Si1 -64.7(4) .
C3 Si1 C2 P1 154.9(4) 3
C3 Si1 C2 P1 -86.3(5) .
C2 Si1 C2 P1 32.3(2) 3
C2 P1 C4 C9 -124.1(5) .
C10 P1 C4 C9 130.5(5) .
Pt1 P1 C4 C9 2.7(6) .
C2 P1 C4 C5 50.7(5) .
C10 P1 C4 C5 -54.7(6) .
Pt1 P1 C4 C5 177.5(4) .
C9 C4 C5 C6 0.6(9) .
P1 C4 C5 C6 -174.2(6) .
C4 C5 C6 C7 -0.2(11) .
C5 C6 C7 C8 -0.9(13) .
C6 C7 C8 C9 1.6(12) .
C5 C4 C9 C8 0.1(10) .
P1 C4 C9 C8 175.1(5) .
C7 C8 C9 C4 -1.2(11) .
C2 P1 C10 C15 -123.8(6) .
C4 P1 C10 C15 -18.6(7) .
Pt1 P1 C10 C15 109.1(6) .
C2 P1 C10 C11 58.6(6) .
C4 P1 C10 C11 163.8(5) .
Pt1 P1 C10 C11 -68.5(6) .
C15 C10 C11 C12 1.8(11) .
P1 C10 C11 C12 179.6(6) .
C10 C11 C12 C13 0.1(13) .
C11 C12 C13 C14 -1.7(13) .
C12 C13 C14 C15 1.3(14) .
C11 C10 C15 C14 -2.1(11) .
P1 C10 C15 C14 -179.8(6) .
C13 C14 C15 C10 0.6(13) .
